data_7036262
loop_
_publ_author_name
'Shi, Zhenzhen'
'Pan, Zhaorui'
'Zhang, Chuanlei'
'Zheng, Hegen'

_publ_section_title
;
 Syntheses, structures, and properties of six cobalt(ii) complexes based
 on a tripodal tris(4-(1H-1,2,4-triazol-1-yl)phenyl)amine ligand.
;
_journal_issue 38
_journal_name_full 'Dalton transactions (Cambridge, England : 2003)'
_journal_page_first 16854
_journal_page_last 16864
_journal_paper_doi 10.1039/c5dt02774h
_journal_volume 44
_journal_year 2015
_chemical_formula_moiety 'C31 H26 Co N11 O7'
_chemical_formula_sum 'C31 H26 Co N11 O7'
_chemical_formula_weight 723.56
_space_group_crystal_system monoclinic
_space_group_IT_number 15
_space_group_name_Hall '-C 2yc'
_space_group_name_H-M_alt 'C 1 2/c 1'
_symmetry_space_group_name_Hall '-C 2yc'
_symmetry_space_group_name_H-M 'C 1 2/c 1'
_atom_sites_solution_hydrogens mixed
_atom_sites_solution_primary direct
_atom_sites_solution_secondary difmap
_audit_creation_method SHELXL-2014/7
_audit_update_record
;
2015-08-15 deposited with the CCDC.
2015-08-24 downloaded from the CCDC.
;
_cell_angle_alpha 90
_cell_angle_beta 103.1950(10)
_cell_angle_gamma 90
_cell_formula_units_Z 8
_cell_length_a 28.6457(12)
_cell_length_b 12.5440(5)
_cell_length_c 21.6016(9)
_cell_measurement_reflns_used 7814
_cell_measurement_temperature 293(2)
_cell_measurement_theta_max 27.48
_cell_measurement_theta_min 2.51
_cell_volume 7557.2(5)
_computing_cell_refinement 'Bruker SMART'
_computing_data_collection 'Bruker SMART'
_computing_data_reduction 'Bruker SAINT'
_computing_molecular_graphics 'Bruker SHELXTL'
_computing_publication_material 'Bruker SHELXTL'
_computing_structure_refinement 'SHELXL-2014/7 (Sheldrick, 2014)'
_computing_structure_solution 'SHELXS-97 (Sheldrick, 1990)'
_diffrn_ambient_temperature 293(2)
_diffrn_measured_fraction_theta_full 0.999
_diffrn_measured_fraction_theta_max 0.999
_diffrn_measurement_device_type 'CCD area detector'
_diffrn_measurement_method 'phi and omega scans'
_diffrn_radiation_type MoK\a
_diffrn_radiation_wavelength 0.71073
_diffrn_reflns_av_R_equivalents 0.0217
_diffrn_reflns_av_unetI/netI 0.0224
_diffrn_reflns_laue_measured_fraction_full 0.999
_diffrn_reflns_laue_measured_fraction_max 0.999
_diffrn_reflns_limit_h_max 34
_diffrn_reflns_limit_h_min -25
_diffrn_reflns_limit_k_max 13
_diffrn_reflns_limit_k_min -14
_diffrn_reflns_limit_l_max 25
_diffrn_reflns_limit_l_min -25
_diffrn_reflns_number 20818
_diffrn_reflns_point_group_measured_fraction_full 0.999
_diffrn_reflns_point_group_measured_fraction_max 0.999
_diffrn_reflns_theta_full 25.000
_diffrn_reflns_theta_max 25.000
_diffrn_reflns_theta_min 1.460
_diffrn_source 'fine-focus sealed tube'
_exptl_absorpt_coefficient_mu 0.511
_exptl_absorpt_correction_T_max 0.9137
_exptl_absorpt_correction_T_min 0.8786
_exptl_absorpt_correction_type multi-scan
_exptl_absorpt_process_details sadabs
_exptl_crystal_colour purple
_exptl_crystal_density_diffrn 1.272
_exptl_crystal_description clock
_exptl_crystal_F_000 2976
_exptl_crystal_size_max 0.260
_exptl_crystal_size_mid 0.200
_exptl_crystal_size_min 0.180
_refine_diff_density_max 0.837
_refine_diff_density_min -0.614
_refine_diff_density_rms 0.090
_refine_ls_extinction_method none
_refine_ls_goodness_of_fit_ref 1.059
_refine_ls_hydrogen_treatment constr
_refine_ls_matrix_type full
_refine_ls_number_parameters 463
_refine_ls_number_reflns 6658
_refine_ls_number_restraints 19
_refine_ls_restrained_S_all 1.066
_refine_ls_R_factor_all 0.0625
_refine_ls_R_factor_gt 0.0553
_refine_ls_shift/su_max 0.001
_refine_ls_shift/su_mean 0.000
_refine_ls_structure_factor_coef Fsqd
_refine_ls_weighting_details 'w=1/[\s^2^(Fo^2^)+(0.1242P)^2^+8.8676P] where P=(Fo^2^+2Fc^2^)/3'
_refine_ls_weighting_scheme calc
_refine_ls_wR_factor_gt 0.1761
_refine_ls_wR_factor_ref 0.1832
_reflns_Friedel_coverage 0.000
_reflns_number_gt 5571
_reflns_number_total 6658
_reflns_threshold_expression 'I > 2\s(I)'
_cod_data_source_file c5dt02774h2.cif
_cod_data_source_block 3
_cod_depositor_comments 'Adding full bibliography for 7036260--7036265.cif.'
_cod_database_code 7036262
_shelx_shelxl_version_number 2014/7
_shelx_space_group_comment
;
The symmetry employed for this shelxl refinement is uniquely defined
by the following loop, which should always be used as a source of
symmetry information in preference to the above space-group names.
They are only intended as comments.
;
_shelx_estimated_absorpt_t_min 0.879
_shelx_estimated_absorpt_t_max 0.914

loop_
_space_group_symop_operation_xyz
'x, y, z'
'-x, y, -z+1/2'
'x+1/2, y+1/2, z'
'-x+1/2, y+1/2, -z+1/2'
'-x, -y, -z'
'x, -y, z-1/2'
'-x+1/2, -y+1/2, -z'
'x+1/2, -y+1/2, z-1/2'

loop_
_atom_site_label
_atom_site_type_symbol
_atom_site_fract_x
_atom_site_fract_y
_atom_site_fract_z
_atom_site_U_iso_or_equiv
_atom_site_adp_type
_atom_site_occupancy
_atom_site_site_symmetry_order
_atom_site_calc_flag
_atom_site_refinement_flags_posn
_atom_site_refinement_flags_adp
_atom_site_refinement_flags_occupancy
C1 C 0.17737(12) 0.4481(3) 0.32255(16) 0.0450(8) Uani 1 1 d . . .
H1 H 0.2045 0.4217 0.3505 0.054 Uiso 1 1 calc R U .
C2 C 0.12864(12) 0.5558(3) 0.26967(17) 0.0460(8) Uani 1 1 d . . .
H2 H 0.1135 0.6176 0.2516 0.055 Uiso 1 1 calc R U .
C3 C -0.15485(11) -0.1273(2) 0.14047(15) 0.0390(7) Uani 1 1 d . . .
H3 H -0.1674 -0.0834 0.1673 0.047 Uiso 1 1 calc R U .
C4 C -0.13924(14) -0.2574(3) 0.08852(19) 0.0552(9) Uani 1 1 d . . .
H4 H -0.1395 -0.3262 0.0723 0.066 Uiso 1 1 calc R U .
C5 C -0.19716(18) 0.6697(4) -0.1741(2) 0.0884(18) Uani 1 1 d . . .
H5 H -0.1998 0.6950 -0.2152 0.106 Uiso 1 1 calc R U .
C6 C -0.21212(11) 0.6433(3) -0.08618(14) 0.0395(7) Uani 1 1 d . . .
H6 H -0.2264 0.6429 -0.0516 0.047 Uiso 1 1 calc R U .
C7 C 0.06892(10) 0.4230(2) 0.21416(14) 0.0374(7) Uani 1 1 d . . .
C8 C 0.03212(12) 0.4935(3) 0.19156(18) 0.0503(8) Uani 1 1 d . . .
H8 H 0.0348 0.5640 0.2052 0.060 Uiso 1 1 calc R U .
C9 C -0.00849(12) 0.4601(3) 0.14887(19) 0.0507(9) Uani 1 1 d . . .
H9 H -0.0328 0.5086 0.1331 0.061 Uiso 1 1 calc R U .
C10 C -0.01354(11) 0.3538(3) 0.12889(16) 0.0416(7) Uani 1 1 d . . .
C11 C 0.02392(12) 0.2841(3) 0.15175(17) 0.0466(8) Uani 1 1 d . . .
H11 H 0.0213 0.2133 0.1386 0.056 Uiso 1 1 calc R U .
C12 C 0.06522(12) 0.3182(2) 0.19393(16) 0.0420(7) Uani 1 1 d . . .
H12 H 0.0903 0.2708 0.2085 0.050 Uiso 1 1 calc R U .
C13 C -0.10510(11) 0.0078(2) 0.10235(16) 0.0399(7) Uani 1 1 d . . .
C14 C -0.09297(14) 0.0708(3) 0.15569(17) 0.0545(9) Uani 1 1 d . . .
H14 H -0.0958 0.0447 0.1950 0.065 Uiso 1 1 calc R U .
C15 C -0.07650(15) 0.1734(3) 0.15044(18) 0.0552(9) Uani 1 1 d . . .
H15 H -0.0684 0.2166 0.1863 0.066 Uiso 1 1 calc R U .
C16 C -0.07216(11) 0.2116(3) 0.09247(16) 0.0424(7) Uani 1 1 d . . .
C17 C -0.08467(13) 0.1480(3) 0.03897(17) 0.0502(8) Uani 1 1 d . . .
H17 H -0.0816 0.1739 -0.0002 0.060 Uiso 1 1 calc R U .
C18 C -0.10166(13) 0.0461(3) 0.04368(16) 0.0487(8) Uani 1 1 d . . .
H18 H -0.1107 0.0036 0.0076 0.058 Uiso 1 1 calc R U .
C19 C -0.08502(11) 0.3872(3) 0.04284(16) 0.0445(8) Uani 1 1 d . . .
C20 C -0.13299(12) 0.3960(3) 0.04140(16) 0.0449(8) Uani 1 1 d . . .
H20 H -0.1460 0.3568 0.0699 0.054 Uiso 1 1 calc R U .
C21 C -0.16230(12) 0.4626(3) -0.00187(16) 0.0444(7) Uani 1 1 d . . .
H21 H -0.1948 0.4679 -0.0026 0.053 Uiso 1 1 calc R U .
C22 C -0.14298(11) 0.5204(3) -0.04352(15) 0.0409(7) Uani 1 1 d . . .
C23 C -0.09532(13) 0.5130(4) -0.0426(2) 0.0705(13) Uani 1 1 d . . .
H23 H -0.0825 0.5528 -0.0711 0.085 Uiso 1 1 calc R U .
C24 C -0.06626(13) 0.4470(4) 0.0002(2) 0.0742(14) Uani 1 1 d . . .
H24 H -0.0338 0.4423 0.0007 0.089 Uiso 1 1 calc R U .
C25 C 0.22478(12) 0.6987(2) 0.22225(14) 0.0395(7) Uani 1 1 d . . .
C26 C 0.23224(12) 0.7132(3) 0.15632(14) 0.0387(7) Uani 1 1 d . . .
C27 C 0.20353(13) 0.7808(3) 0.11428(15) 0.0474(8) Uani 1 1 d . . .
H27 H 0.1788 0.8167 0.1267 0.057 Uiso 1 1 calc R U .
C28 C 0.21074(13) 0.7965(3) 0.05360(15) 0.0457(8) Uani 1 1 d . . .
H28 H 0.1911 0.8438 0.0263 0.055 Uiso 1 1 calc R U .
C29 C 0.24668(11) 0.7430(3) 0.03296(13) 0.0380(7) Uani 1 1 d . . .
C30 C 0.27608(14) 0.6773(3) 0.07654(17) 0.0562(10) Uani 1 1 d . . .
H30 H 0.3015 0.6426 0.0649 0.067 Uiso 1 1 calc R U .
C31 C 0.26868(14) 0.6621(3) 0.13678(16) 0.0536(9) Uani 1 1 d . . .
H31 H 0.2888 0.6164 0.1647 0.064 Uiso 1 1 calc R U .
Co1 Co 0.21807(2) 0.68328(3) 0.33777(2) 0.03079(17) Uani 1 1 d . U .
N1 N 0.17036(9) 0.5528(2) 0.31125(12) 0.0388(6) Uani 1 1 d . . .
N2 N 0.11154(9) 0.45772(19) 0.25753(12) 0.0364(6) Uani 1 1 d . . .
N3 N 0.14329(10) 0.3860(2) 0.29150(14) 0.0499(7) Uani 1 1 d . . .
N4 N -0.16548(9) -0.2291(2) 0.12997(12) 0.0385(6) Uani 1 1 d . . .
N5 N -0.12368(9) -0.0967(2) 0.10716(13) 0.0395(6) Uani 1 1 d . . .
N6 N -0.11310(13) -0.1803(2) 0.07256(18) 0.0582(9) Uani 1 1 d . . .
N7 N -0.22788(10) 0.6983(2) -0.13866(13) 0.0433(6) Uani 1 1 d . . .
N8 N -0.16312(15) 0.6038(4) -0.14692(18) 0.0929(15) Uani 1 1 d . . .
N9 N -0.17299(10) 0.5882(2) -0.08911(12) 0.0437(6) Uani 1 1 d . . .
N10 N -0.05528(10) 0.3176(2) 0.08662(16) 0.0530(8) Uani 1 1 d . . .
N11 N 0.27356(11) 0.5802(2) 0.44624(13) 0.0493(7) Uani 1 1 d . . .
O1 O 0.24990(9) 0.63271(18) 0.25978(10) 0.0459(5) Uani 1 1 d . . .
O2 O 0.19471(9) 0.75593(19) 0.24154(10) 0.0469(5) Uani 1 1 d . . .
O3 O 0.23461(10) 0.6275(2) 0.43393(13) 0.068 Uani 1 1 d . U .
O4 O 0.2904(2) 0.5636(3) 0.4007(2) 0.1282(18) Uani 1 1 d . . .
O5 O 0.29002(12) 0.5507(3) 0.50014(14) 0.0795(9) Uani 1 1 d . . .
O1W O 0.32300(14) 0.4806(3) 0.26313(16) 0.0894(11) Uani 1 1 d . . .
H1WA H 0.3011 0.5268 0.2620 0.134 Uiso 1 1 d R U .
H1WB H 0.3136 0.4206 0.2740 0.134 Uiso 1 1 d R U .
O2W O 0.0176(9) 0.811(2) 0.4688(16) 0.274(15) Uani 0.3 1 d . U P
H2WA H 0.0152 0.7974 0.5064 0.411 Uiso 0.3 1 d R U P
H2WB H 0.0157 0.8782 0.4627 0.411 Uiso 0.3 1 d R U P
O3W O 0.3906(6) 0.5689(17) 0.3666(11) 0.178(9) Uani 0.3 1 d . U P
H3WA H 0.3875 0.5508 0.3280 0.267 Uiso 0.3 1 d R U P
H3WB H 0.4020 0.6316 0.3721 0.267 Uiso 0.3 1 d R U P
O4W O 0.0508(6) 0.7490(13) 0.2584(11) 0.261(11) Uani 0.4 1 d . U P
H4WA H 0.0704 0.7900 0.2828 0.392 Uiso 0.4 1 d R U P
H4WB H 0.0446 0.7740 0.2208 0.392 Uiso 0.4 1 d R U P

loop_
_atom_site_aniso_label
_atom_site_aniso_U_11
_atom_site_aniso_U_22
_atom_site_aniso_U_33
_atom_site_aniso_U_23
_atom_site_aniso_U_13
_atom_site_aniso_U_12
C1 0.0439(18) 0.0424(18) 0.0423(17) -0.0016(14) -0.0033(14) -0.0044(14)
C2 0.0416(17) 0.0353(16) 0.056(2) -0.0047(14) 0.0000(15) -0.0020(14)
C3 0.0442(17) 0.0351(16) 0.0396(16) -0.0025(13) 0.0138(14) -0.0018(13)
C4 0.066(2) 0.0368(17) 0.073(2) -0.0121(17) 0.036(2) -0.0116(16)
C5 0.089(3) 0.133(4) 0.055(3) 0.045(3) 0.040(2) 0.069(3)
C6 0.0413(16) 0.0441(17) 0.0343(16) 0.0085(13) 0.0111(13) 0.0086(14)
C7 0.0331(15) 0.0408(16) 0.0359(15) -0.0015(12) 0.0030(12) -0.0069(13)
C8 0.0447(18) 0.0323(16) 0.068(2) -0.0097(15) 0.0013(16) -0.0012(14)
C9 0.0361(17) 0.0362(17) 0.074(2) 0.0029(16) -0.0004(16) 0.0034(14)
C10 0.0355(16) 0.0363(16) 0.0472(18) 0.0050(14) -0.0028(13) -0.0084(13)
C11 0.0446(18) 0.0318(15) 0.055(2) -0.0021(14) -0.0051(15) -0.0047(14)
C12 0.0398(17) 0.0323(16) 0.0486(19) 0.0019(13) -0.0011(14) -0.0002(12)
C13 0.0357(15) 0.0335(15) 0.0493(18) 0.0013(13) 0.0070(13) -0.0062(13)
C14 0.072(2) 0.0458(19) 0.0446(19) 0.0041(15) 0.0104(17) -0.0156(18)
C15 0.073(3) 0.0407(19) 0.047(2) -0.0044(15) 0.0046(18) -0.0159(17)
C16 0.0350(16) 0.0350(15) 0.0500(19) 0.0099(14) -0.0050(14) -0.0047(13)
C17 0.056(2) 0.0460(18) 0.0455(19) 0.0079(15) 0.0044(16) -0.0135(16)
C18 0.055(2) 0.0458(18) 0.0444(18) -0.0027(15) 0.0102(15) -0.0167(16)
C19 0.0410(17) 0.0354(16) 0.0490(19) 0.0104(14) -0.0064(14) -0.0076(13)
C20 0.0439(17) 0.0413(17) 0.0503(19) 0.0123(15) 0.0124(15) -0.0003(14)
C21 0.0375(16) 0.0439(18) 0.0518(19) 0.0061(15) 0.0101(14) 0.0045(14)
C22 0.0376(16) 0.0421(17) 0.0419(17) 0.0080(13) 0.0069(13) 0.0042(13)
C23 0.043(2) 0.081(3) 0.089(3) 0.053(2) 0.019(2) 0.0086(19)
C24 0.0326(18) 0.088(3) 0.101(3) 0.051(3) 0.0121(19) 0.0033(19)
C25 0.0472(18) 0.0423(17) 0.0283(15) -0.0083(13) 0.0070(13) -0.0089(14)
C26 0.0457(17) 0.0425(16) 0.0271(15) -0.0033(13) 0.0065(13) -0.0063(14)
C27 0.0511(19) 0.060(2) 0.0332(17) 0.0001(15) 0.0139(14) 0.0096(17)
C28 0.0506(19) 0.0558(19) 0.0302(16) 0.0052(14) 0.0083(14) 0.0106(16)
C29 0.0389(16) 0.0473(17) 0.0263(15) -0.0027(12) 0.0042(12) -0.0020(14)
C30 0.059(2) 0.078(3) 0.0335(18) 0.0083(16) 0.0154(16) 0.0250(19)
C31 0.062(2) 0.068(2) 0.0308(17) 0.0099(16) 0.0105(16) 0.0193(19)
Co1 0.0329(3) 0.0319(3) 0.0272(2) -0.00415(14) 0.00632(17) -0.00163(15)
N1 0.0387(14) 0.0377(14) 0.0384(14) -0.0063(11) 0.0053(11) -0.0048(11)
N2 0.0364(13) 0.0343(13) 0.0372(13) -0.0028(10) 0.0056(11) -0.0042(10)
N3 0.0498(16) 0.0395(15) 0.0512(17) 0.0026(12) -0.0074(13) -0.0042(13)
N4 0.0441(14) 0.0328(13) 0.0417(14) -0.0003(11) 0.0159(12) -0.0051(11)
N5 0.0419(14) 0.0318(13) 0.0468(15) -0.0014(11) 0.0142(12) -0.0061(11)
N6 0.070(2) 0.0397(16) 0.079(2) -0.0115(14) 0.0460(19) -0.0118(14)
N7 0.0449(15) 0.0506(16) 0.0359(14) 0.0082(11) 0.0120(12) 0.0145(12)
N8 0.088(3) 0.141(4) 0.064(2) 0.051(2) 0.046(2) 0.071(3)
N9 0.0443(15) 0.0505(16) 0.0381(14) 0.0120(12) 0.0131(12) 0.0147(13)
N10 0.0417(16) 0.0353(15) 0.068(2) 0.0163(13) -0.0168(14) -0.0125(11)
N11 0.0615(18) 0.0462(16) 0.0366(15) 0.0027(12) 0.0042(13) 0.0037(14)
O1 0.0595(14) 0.0494(13) 0.0291(11) 0.0002(10) 0.0106(10) 0.0043(11)
O2 0.0594(14) 0.0495(13) 0.0342(12) -0.0010(10) 0.0153(10) 0.0019(11)
O3 0.056 0.078 0.063 0.049 -0.001 0.000
O4 0.231(5) 0.091(3) 0.097(3) 0.000(2) 0.110(3) 0.014(3)
O5 0.080(2) 0.094(2) 0.0507(16) 0.0147(15) -0.0120(14) 0.0227(18)
O1W 0.132(3) 0.0646(19) 0.086(2) 0.0084(17) 0.055(2) 0.0205(19)
O2W 0.186(17) 0.30(3) 0.43(3) 0.07(2) 0.25(2) -0.018(16)
O3W 0.122(13) 0.160(16) 0.216(19) 0.011(15) -0.036(13) -0.052(12)
O4W 0.200(14) 0.143(12) 0.35(2) -0.142(14) -0.122(15) 0.071(11)

loop_
_atom_type_symbol
_atom_type_description
_atom_type_scat_dispersion_real
_atom_type_scat_dispersion_imag
_atom_type_scat_source
Co Co 0.3494 0.9721 'International Tables Vol C Tables 4.2.6.8 and 6.1.1.4'
C C 0.0033 0.0016 'International Tables Vol C Tables 4.2.6.8 and 6.1.1.4'
H H 0.0000 0.0000 'International Tables Vol C Tables 4.2.6.8 and 6.1.1.4'
N N 0.0061 0.0033 'International Tables Vol C Tables 4.2.6.8 and 6.1.1.4'
O O 0.0106 0.0060 'International Tables Vol C Tables 4.2.6.8 and 6.1.1.4'

loop_
_geom_angle_atom_site_label_1
_geom_angle_atom_site_label_2
_geom_angle_atom_site_label_3
_geom_angle
_geom_angle_site_symmetry_1
_geom_angle_site_symmetry_3
N3 C1 N1 115.2(3) . .
N3 C1 H1 122.4 . .
N1 C1 H1 122.4 . .
N1 C2 N2 110.1(3) . .
N1 C2 H2 125.0 . .
N2 C2 H2 125.0 . .
N4 C3 N5 110.1(3) . .
N4 C3 H3 124.9 . .
N5 C3 H3 124.9 . .
N6 C4 N4 114.7(3) . .
N6 C4 H4 122.6 . .
N4 C4 H4 122.6 . .
N8 C5 N7 115.6(4) . .
N8 C5 H5 122.2 . .
N7 C5 H5 122.2 . .
N7 C6 N9 111.0(3) . .
N7 C6 H6 124.5 . .
N9 C6 H6 124.5 . .
C8 C7 C12 120.1(3) . .
C8 C7 N2 120.5(3) . .
C12 C7 N2 119.4(3) . .
C9 C8 C7 120.2(3) . .
C9 C8 H8 119.9 . .
C7 C8 H8 119.9 . .
C8 C9 C10 120.7(3) . .
C8 C9 H9 119.7 . .
C10 C9 H9 119.7 . .
C11 C10 C9 118.3(3) . .
C11 C10 N10 120.2(3) . .
C9 C10 N10 121.5(3) . .
C12 C11 C10 121.0(3) . .
C12 C11 H11 119.5 . .
C10 C11 H11 119.5 . .
C7 C12 C11 119.6(3) . .
C7 C12 H12 120.2 . .
C11 C12 H12 120.2 . .
C14 C13 C18 120.8(3) . .
C14 C13 N5 119.6(3) . .
C18 C13 N5 119.5(3) . .
C13 C14 C15 119.4(3) . .
C13 C14 H14 120.3 . .
C15 C14 H14 120.3 . .
C16 C15 C14 120.2(3) . .
C16 C15 H15 119.9 . .
C14 C15 H15 119.9 . .
C15 C16 C17 120.1(3) . .
C15 C16 N10 120.5(3) . .
C17 C16 N10 119.4(3) . .
C16 C17 C18 120.1(3) . .
C16 C17 H17 119.9 . .
C18 C17 H17 119.9 . .
C13 C18 C17 119.4(3) . .
C13 C18 H18 120.3 . .
C17 C18 H18 120.3 . .
C20 C19 C24 118.6(3) . .
C20 C19 N10 120.7(3) . .
C24 C19 N10 120.7(3) . .
C19 C20 C21 120.9(3) . .
C19 C20 H20 119.5 . .
C21 C20 H20 119.5 . .
C22 C21 C20 119.3(3) . .
C22 C21 H21 120.3 . .
C20 C21 H21 120.3 . .
C23 C22 C21 120.6(3) . .
C23 C22 N9 119.5(3) . .
C21 C22 N9 119.9(3) . .
C22 C23 C24 120.1(3) . .
C22 C23 H23 120.0 . .
C24 C23 H23 120.0 . .
C23 C24 C19 120.4(3) . .
C23 C24 H24 119.8 . .
C19 C24 H24 119.8 . .
O1 C25 O2 119.5(3) . .
O1 C25 C26 120.4(3) . .
O2 C25 C26 120.0(3) . .
C31 C26 C27 118.0(3) . .
C31 C26 C25 121.3(3) . .
C27 C26 C25 120.7(3) . .
C26 C27 C28 121.2(3) . .
C26 C27 H27 119.4 . .
C28 C27 H27 119.4 . .
C27 C28 C29 121.1(3) . .
C27 C28 H28 119.4 . .
C29 C28 H28 119.4 . .
C30 C29 C28 116.8(3) . .
C30 C29 C29 122.0(4) . 7_565
C28 C29 C29 121.1(4) . 7_565
C31 C30 C29 121.6(3) . .
C31 C30 H30 119.2 . .
C29 C30 H30 119.2 . .
C26 C31 C30 121.2(3) . .
C26 C31 H31 119.4 . .
C30 C31 H31 119.4 . .
N4 Co1 N7 95.33(11) 2_565 8_566
N4 Co1 N1 91.52(10) 2_565 .
N7 Co1 N1 173.12(10) 8_566 .
N4 Co1 O3 82.32(11) 2_565 .
N7 Co1 O3 90.48(11) 8_566 .
N1 Co1 O3 89.77(11) . .
N4 Co1 O1 149.54(10) 2_565 .
N7 Co1 O1 88.76(10) 8_566 .
N1 Co1 O1 85.67(9) . .
O3 Co1 O1 127.91(11) . .
N4 Co1 O2 90.57(9) 2_565 .
N7 Co1 O2 89.13(10) 8_566 .
N1 Co1 O2 91.47(10) . .
O3 Co1 O2 172.82(11) . .
O1 Co1 O2 59.25(8) . .
C2 N1 C1 103.1(3) . .
C2 N1 Co1 126.0(2) . .
C1 N1 Co1 130.1(2) . .
C2 N2 N3 109.5(3) . .
C2 N2 C7 129.4(3) . .
N3 N2 C7 121.1(2) . .
C1 N3 N2 102.1(3) . .
C3 N4 C4 103.2(3) . .
C3 N4 Co1 127.0(2) . 2_545
C4 N4 Co1 129.3(2) . 2_545
C3 N5 N6 109.7(2) . .
C3 N5 C13 127.9(3) . .
N6 N5 C13 122.3(2) . .
C4 N6 N5 102.2(3) . .
C6 N7 C5 102.2(3) . .
C6 N7 Co1 131.4(2) . 8_465
C5 N7 Co1 126.1(2) . 8_465
C5 N8 N9 102.3(3) . .
C6 N9 N8 108.9(3) . .
C6 N9 C22 131.0(3) . .
N8 N9 C22 120.1(3) . .
C10 N10 C19 121.8(2) . .
C10 N10 C16 119.9(3) . .
C19 N10 C16 117.8(3) . .
O4 N11 O5 126.2(4) . .
O4 N11 O3 114.5(4) . .
O5 N11 O3 119.2(3) . .
C25 O1 Co1 91.59(19) . .
C25 O2 Co1 89.60(19) . .
N11 O3 Co1 110.8(2) . .
H1WA O1W H1WB 109.4 . .
H2WA O2W H2WB 109.5 . .
H3WA O3W H3WB 109.5 . .
H4WA O4W H4WB 109.5 . .

loop_
_geom_bond_atom_site_label_1
_geom_bond_atom_site_label_2
_geom_bond_distance
_geom_bond_site_symmetry_2
C1 N3 1.308(4) .
C1 N1 1.343(4) .
C1 H1 0.9300 .
C2 N1 1.321(4) .
C2 N2 1.328(4) .
C2 H2 0.9300 .
C3 N4 1.320(4) .
C3 N5 1.325(4) .
C3 H3 0.9300 .
C4 N6 1.317(4) .
C4 N4 1.342(4) .
C4 H4 0.9300 .
C5 N8 1.310(5) .
C5 N7 1.340(5) .
C5 H5 0.9300 .
C6 N7 1.316(4) .
C6 N9 1.330(4) .
C6 H6 0.9300 .
C7 C8 1.378(5) .
C7 C12 1.382(4) .
C7 N2 1.427(4) .
C8 C9 1.375(5) .
C8 H8 0.9300 .
C9 C10 1.398(5) .
C9 H9 0.9300 .
C10 C11 1.385(5) .
C10 N10 1.404(4) .
C11 C12 1.386(5) .
C11 H11 0.9300 .
C12 H12 0.9300 .
C13 C14 1.375(5) .
C13 C18 1.380(5) .
C13 N5 1.427(4) .
C14 C15 1.385(5) .
C14 H14 0.9300 .
C15 C16 1.373(5) .
C15 H15 0.9300 .
C16 C17 1.383(5) .
C16 N10 1.430(4) .
C17 C18 1.380(5) .
C17 H17 0.9300 .
C18 H18 0.9300 .
C19 C20 1.372(5) .
C19 C24 1.387(5) .
C19 N10 1.419(4) .
C20 C21 1.385(5) .
C20 H20 0.9300 .
C21 C22 1.367(5) .
C21 H21 0.9300 .
C22 C23 1.364(5) .
C22 N9 1.430(4) .
C23 C24 1.373(5) .
C23 H23 0.9300 .
C24 H24 0.9300 .
C25 O1 1.262(4) .
C25 O2 1.263(4) .
C25 C26 1.499(4) .
C26 C31 1.371(5) .
C26 C27 1.370(5) .
C27 C28 1.387(5) .
C27 H27 0.9300 .
C28 C29 1.385(5) .
C28 H28 0.9300 .
C29 C30 1.383(5) .
C29 C29 1.489(6) 7_565
C30 C31 1.379(5) .
C30 H30 0.9300 .
C31 H31 0.9300 .
Co1 N4 2.108(2) 2_565
Co1 N7 2.122(3) 8_566
Co1 N1 2.125(2) .
Co1 O3 2.140(2) .
Co1 O1 2.185(2) .
Co1 O2 2.228(2) .
N2 N3 1.367(4) .
N4 Co1 2.108(2) 2_545
N5 N6 1.361(4) .
N7 Co1 2.122(3) 8_465
N8 N9 1.356(4) .
N11 O4 1.209(4) .
N11 O5 1.210(4) .
N11 O3 1.238(4) .
O1W H1WA 0.8501 .
O1W H1WB 0.8502 .
O2W H2WA 0.8499 .
O2W H2WB 0.8500 .
O3W H3WA 0.8499 .
O3W H3WB 0.8499 .
O4W H4WA 0.8501 .
O4W H4WB 0.8499 .

loop_
_geom_torsion_atom_site_label_1
_geom_torsion_atom_site_label_2
_geom_torsion_atom_site_label_3
_geom_torsion_atom_site_label_4
_geom_torsion
_geom_torsion_site_symmetry_1
_geom_torsion_site_symmetry_4
C12 C7 C8 C9 0.1(5) . .
N2 C7 C8 C9 178.8(3) . .
C7 C8 C9 C10 1.5(6) . .
C8 C9 C10 C11 -1.9(6) . .
C8 C9 C10 N10 178.3(4) . .
C9 C10 C11 C12 0.7(5) . .
N10 C10 C11 C12 -179.4(3) . .
C8 C7 C12 C11 -1.2(5) . .
N2 C7 C12 C11 -179.9(3) . .
C10 C11 C12 C7 0.8(5) . .
C18 C13 C14 C15 -0.9(6) . .
N5 C13 C14 C15 -177.8(3) . .
C13 C14 C15 C16 -0.3(6) . .
C14 C15 C16 C17 0.6(6) . .
C14 C15 C16 N10 179.9(4) . .
C15 C16 C17 C18 0.2(6) . .
N10 C16 C17 C18 -179.1(3) . .
C14 C13 C18 C17 1.7(5) . .
N5 C13 C18 C17 178.6(3) . .
C16 C17 C18 C13 -1.3(6) . .
C24 C19 C20 C21 0.4(6) . .
N10 C19 C20 C21 -179.0(3) . .
C19 C20 C21 C22 -0.2(5) . .
C20 C21 C22 C23 -0.1(6) . .
C20 C21 C22 N9 179.1(3) . .
C21 C22 C23 C24 0.2(7) . .
N9 C22 C23 C24 -179.0(4) . .
C22 C23 C24 C19 0.1(8) . .
C20 C19 C24 C23 -0.4(7) . .
N10 C19 C24 C23 179.1(4) . .
O1 C25 C26 C31 -5.2(5) . .
O2 C25 C26 C31 171.6(3) . .
O1 C25 C26 C27 176.7(3) . .
O2 C25 C26 C27 -6.4(5) . .
C31 C26 C27 C28 0.5(5) . .
C25 C26 C27 C28 178.7(3) . .
C26 C27 C28 C29 1.2(6) . .
C27 C28 C29 C30 -2.8(5) . .
C27 C28 C29 C29 177.8(4) . 7_565
C28 C29 C30 C31 2.8(6) . .
C29 C29 C30 C31 -177.8(4) 7_565 .
C27 C26 C31 C30 -0.5(6) . .
C25 C26 C31 C30 -178.7(4) . .
C29 C30 C31 C26 -1.2(7) . .
N2 C2 N1 C1 0.7(4) . .
N2 C2 N1 Co1 170.8(2) . .
N3 C1 N1 C2 -0.2(4) . .
N3 C1 N1 Co1 -169.8(2) . .
N1 C2 N2 N3 -0.9(4) . .
N1 C2 N2 C7 -177.3(3) . .
C8 C7 N2 C2 -19.2(5) . .
C12 C7 N2 C2 159.5(3) . .
C8 C7 N2 N3 164.8(3) . .
C12 C7 N2 N3 -16.5(4) . .
N1 C1 N3 N2 -0.3(4) . .
C2 N2 N3 C1 0.7(4) . .
C7 N2 N3 C1 177.4(3) . .
N5 C3 N4 C4 -0.3(4) . .
N5 C3 N4 Co1 -173.2(2) . 2_545
N6 C4 N4 C3 0.0(5) . .
N6 C4 N4 Co1 172.6(3) . 2_545
N4 C3 N5 N6 0.5(4) . .
N4 C3 N5 C13 176.3(3) . .
C14 C13 N5 C3 40.8(5) . .
C18 C13 N5 C3 -136.2(4) . .
C14 C13 N5 N6 -143.9(4) . .
C18 C13 N5 N6 39.2(5) . .
N4 C4 N6 N5 0.3(5) . .
C3 N5 N6 C4 -0.5(4) . .
C13 N5 N6 C4 -176.5(3) . .
N9 C6 N7 C5 2.4(5) . .
N9 C6 N7 Co1 -171.0(2) . 8_465
N8 C5 N7 C6 -1.7(6) . .
N8 C5 N7 Co1 172.2(4) . 8_465
N7 C5 N8 N9 0.3(7) . .
N7 C6 N9 N8 -2.3(5) . .
N7 C6 N9 C22 178.1(3) . .
C5 N8 N9 C6 1.2(6) . .
C5 N8 N9 C22 -179.2(4) . .
C23 C22 N9 C6 -149.0(4) . .
C21 C22 N9 C6 31.9(5) . .
C23 C22 N9 N8 31.5(6) . .
C21 C22 N9 N8 -147.6(4) . .
C11 C10 N10 C19 -153.8(4) . .
C9 C10 N10 C19 26.0(6) . .
C11 C10 N10 C16 34.3(5) . .
C9 C10 N10 C16 -145.9(4) . .
C20 C19 N10 C10 -125.0(4) . .
C24 C19 N10 C10 55.5(6) . .
C20 C19 N10 C16 47.0(5) . .
C24 C19 N10 C16 -132.4(4) . .
C15 C16 N10 C10 48.7(5) . .
C17 C16 N10 C10 -132.0(4) . .
C15 C16 N10 C19 -123.5(4) . .
C17 C16 N10 C19 55.8(5) . .
O2 C25 O1 Co1 -2.2(3) . .
C26 C25 O1 Co1 174.7(3) . .
O1 C25 O2 Co1 2.1(3) . .
C26 C25 O2 Co1 -174.7(3) . .
O4 N11 O3 Co1 -9.1(4) . .
O5 N11 O3 Co1 174.3(3) . .

loop_
_platon_squeeze_void_nr
_platon_squeeze_void_average_x
_platon_squeeze_void_average_y
_platon_squeeze_void_average_z
_platon_squeeze_void_volume
_platon_squeeze_void_count_electrons
_platon_squeeze_void_content
1 0.000 -0.131 0.250 174 36 ' '
2 0.000 0.130 0.750 174 34 ' '
3 0.500 0.369 0.250 174 36 ' '
4 0.500 0.630 0.750 174 34 ' '
